data_2216270
loop_
_publ_author_name
'B. Thimme Gowda'
'Sabine Foro'
'Hartmut Fuess'

_publ_section_title
;
 2-Chloro-<i>N</i>-(2-chlorophenyl)acetamide
;
_journal_coeditor_code BT2553
_journal_issue 12
_journal_name_full 'Acta Crystallographica Section E'
_journal_page_first o4611
_journal_page_last o4611
_journal_paper_doi 10.1107/S1600536807055201
_journal_volume 63
_journal_year 2007
_chemical_formula_iupac 'C8 H7 Cl2 N O'
_chemical_formula_moiety 'C8 H7 Cl2 N O'
_chemical_formula_sum 'C8 H7 Cl2 N O'
_chemical_formula_weight 204.05
_chemical_name_common <i>N</i>-(2-Chlorophenyl)-2-chloroacetamide
_chemical_name_systematic
;
2-Chloro-<i>N</i>-(2-chlorophenyl)acetamide
;
_space_group_IT_number 14
_symmetry_cell_setting monoclinic
_symmetry_space_group_name_Hall '-P 2yn'
_symmetry_space_group_name_H-M 'P 1 21/n 1'
_atom_sites_solution_hydrogens geom
_atom_sites_solution_primary direct
_atom_sites_solution_secondary difmap
_audit_creation_method SHELXL-97
_cell_angle_alpha 90.00
_cell_angle_beta 91.48(2)
_cell_angle_gamma 90.00
_cell_formula_units_Z 4
_cell_length_a 4.7699(7)
_cell_length_b 10.859(2)
_cell_length_c 16.599(3)
_cell_measurement_reflns_used 1759
_cell_measurement_temperature 100(2)
_cell_measurement_theta_max 27.33
_cell_measurement_theta_min 2.25
_cell_volume 859.5(3)
_computing_cell_refinement
;
CrysAlis RED (Oxford Diffraction, 2007)
;
_computing_data_collection
;
CrysAlis CCD (Oxford Diffraction, 2007)
;
_computing_data_reduction
;
CrysAlis RED (Oxford Diffraction, 2007)
;
_computing_molecular_graphics 'PLATON (Spek, 2003)'
_computing_publication_material 'SHELXL97 (Sheldrick, 1997)'
_computing_structure_refinement 'SHELXL97 (Sheldrick, 1997)'
_computing_structure_solution 'SHELXS97 (Sheldrick, 1997)'
_diffrn_ambient_temperature 100(2)
_diffrn_measured_fraction_theta_full 0.997
_diffrn_measured_fraction_theta_max 0.997
_diffrn_measurement_device_type
;
Oxford Diffraction Xcalibur diffractometer
with Sapphire CCD detector
;
_diffrn_measurement_method
;
Rotation method data acquisition using omega and phi scans.
;
_diffrn_radiation_monochromator graphite
_diffrn_radiation_source 'fine-focus sealed tube'
_diffrn_radiation_type MoK\a
_diffrn_radiation_wavelength 0.71073
_diffrn_reflns_av_R_equivalents 0.0301
_diffrn_reflns_av_sigmaI/netI 0.0248
_diffrn_reflns_limit_h_max 5
_diffrn_reflns_limit_h_min -5
_diffrn_reflns_limit_k_max 13
_diffrn_reflns_limit_k_min -13
_diffrn_reflns_limit_l_max 20
_diffrn_reflns_limit_l_min 0
_diffrn_reflns_number 4931
_diffrn_reflns_theta_full 26.36
_diffrn_reflns_theta_max 26.36
_diffrn_reflns_theta_min 2.24
_diffrn_standards_decay_% 0
_exptl_absorpt_coefficient_mu 0.700
_exptl_absorpt_correction_T_max 0.8807
_exptl_absorpt_correction_T_min 0.7330
_exptl_absorpt_correction_type multi-scan
_exptl_absorpt_process_details
;
(CrysAlis RED; Oxford Diffraction, 2007)
;
_exptl_crystal_colour colourless
_exptl_crystal_density_diffrn 1.577
_exptl_crystal_density_method 'not measured'
_exptl_crystal_description needle
_exptl_crystal_F_000 416
_exptl_crystal_size_max 0.50
_exptl_crystal_size_mid 0.18
_exptl_crystal_size_min 0.12
_refine_diff_density_max 0.864
_refine_diff_density_min -0.657
_refine_ls_extinction_method none
_refine_ls_goodness_of_fit_ref 1.303
_refine_ls_hydrogen_treatment constr
_refine_ls_matrix_type full
_refine_ls_number_parameters 110
_refine_ls_number_reflns 1742
_refine_ls_number_restraints 0
_refine_ls_restrained_S_all 1.303
_refine_ls_R_factor_all 0.0991
_refine_ls_R_factor_gt 0.0913
_refine_ls_shift/su_max 0.001
_refine_ls_shift/su_mean 0.000
_refine_ls_structure_factor_coef Fsqd
_refine_ls_weighting_details 'calc w=1/[\s^2^(Fo^2^)+(0.0290P)^2^+13.4680P] where P=(Fo^2^+2Fc^2^)/3'
_refine_ls_weighting_scheme calc
_refine_ls_wR_factor_gt 0.2436
_refine_ls_wR_factor_ref 0.2473
_reflns_number_gt 1588
_reflns_number_total 1742
_reflns_threshold_expression I>2\s(I)
_cod_data_source_file bt2553.cif
_cod_data_source_block I
_cod_original_sg_symbol_H-M 'P 21/n'
_cod_database_code 2216270
_cod_database_fobs_code 2216270

loop_
_symmetry_equiv_pos_as_xyz
'x, y, z'
'-x+1/2, y+1/2, -z+1/2'
'-x, -y, -z'
'x-1/2, -y-1/2, z-1/2'

loop_
_atom_site_type_symbol
_atom_site_label
_atom_site_fract_x
_atom_site_fract_y
_atom_site_fract_z
_atom_site_U_iso_or_equiv
_atom_site_adp_type
_atom_site_calc_flag
_atom_site_refinement_flags
_atom_site_occupancy
C C1 0.4183(16) -0.0268(7) 0.3652(4) 0.0156(15) Uani d . 1
C C2 0.5352(15) -0.0816(8) 0.2978(4) 0.0167(16) Uani d . 1
C C3 0.4611(17) -0.2001(8) 0.2746(5) 0.0203(17) Uani d . 1
H H3 0.5443 -0.2368 0.2291 0.024 Uiso calc R 1
C C4 0.2656(17) -0.2647(7) 0.3180(5) 0.0195(16) Uani d . 1
H H4 0.2095 -0.3450 0.3015 0.023 Uiso calc R 1
C C5 0.1513(18) -0.2108(7) 0.3863(5) 0.0206(17) Uani d . 1
H H5 0.0210 -0.2560 0.4170 0.025 Uiso calc R 1
C C6 0.2254(17) -0.0925(7) 0.4099(4) 0.0188(16) Uani d . 1
H H6 0.1454 -0.0566 0.4562 0.023 Uiso calc R 1
C C7 0.3208(15) 0.1831(7) 0.4107(4) 0.0137(15) Uani d . 1
C C8 0.4655(17) 0.3052(7) 0.4315(5) 0.0210(17) Uani d . 1
H H8A 0.6088 0.3230 0.3910 0.025 Uiso calc R 1
H H8B 0.5619 0.2981 0.4848 0.025 Uiso calc R 1
N N1 0.4995(13) 0.0955(6) 0.3881(4) 0.0185(14) Uani d . 1
H H1N 0.6789 0.1142 0.3873 0.022 Uiso calc R 1
O O1 0.0686(11) 0.1699(5) 0.4149(3) 0.0190(12) Uani d . 1
Cl Cl1 0.7771(4) -0.00167(17) 0.24183(10) 0.0177(5) Uani d . 1
Cl Cl2 0.2236(4) 0.42742(19) 0.43354(14) 0.0277(5) Uani d . 1

loop_
_atom_site_aniso_label
_atom_site_aniso_U_11
_atom_site_aniso_U_22
_atom_site_aniso_U_33
_atom_site_aniso_U_12
_atom_site_aniso_U_13
_atom_site_aniso_U_23
C1 0.013(4) 0.014(4) 0.020(4) 0.001(3) -0.003(3) 0.004(3)
C2 0.008(3) 0.024(4) 0.018(4) 0.002(3) 0.002(3) 0.001(3)
C3 0.016(4) 0.018(4) 0.027(4) -0.002(3) 0.000(3) -0.004(3)
C4 0.021(4) 0.012(3) 0.025(4) 0.000(3) -0.005(3) 0.005(3)
C5 0.018(4) 0.019(4) 0.025(4) -0.004(3) 0.002(3) 0.003(3)
C6 0.019(4) 0.026(4) 0.011(3) 0.003(3) 0.002(3) 0.004(3)
C7 0.011(4) 0.022(4) 0.007(3) -0.003(3) 0.000(3) -0.003(3)
C8 0.014(4) 0.017(4) 0.032(4) 0.001(3) 0.000(3) 0.002(3)
N1 0.005(3) 0.025(4) 0.026(3) 0.001(3) 0.001(2) -0.002(3)
O1 0.008(3) 0.023(3) 0.026(3) 0.001(2) 0.000(2) 0.000(2)
Cl1 0.0175(9) 0.0189(9) 0.0168(8) -0.0018(8) 0.0048(6) 0.0009(7)
Cl2 0.0190(10) 0.0190(10) 0.0450(13) 0.0038(8) -0.0022(9) -0.0097(9)

loop_
_atom_type_symbol
_atom_type_description
_atom_type_scat_dispersion_real
_atom_type_scat_dispersion_imag
_atom_type_scat_source
C C 0.0033 0.0016 'International Tables Vol C Tables 4.2.6.8 and 6.1.1.4'
H H 0.0000 0.0000 'International Tables Vol C Tables 4.2.6.8 and 6.1.1.4'
N N 0.0061 0.0033 'International Tables Vol C Tables 4.2.6.8 and 6.1.1.4'
O O 0.0106 0.0060 'International Tables Vol C Tables 4.2.6.8 and 6.1.1.4'
Cl Cl 0.1484 0.1585 'International Tables Vol C Tables 4.2.6.8 and 6.1.1.4'

loop_
_geom_angle_atom_site_label_1
_geom_angle_atom_site_label_2
_geom_angle_atom_site_label_3
_geom_angle
C6 C1 C2 119.5(7)
C6 C1 N1 120.7(7)
C2 C1 N1 119.8(7)
C3 C2 C1 120.9(7)
C3 C2 Cl1 119.0(6)
C1 C2 Cl1 120.1(6)
C4 C3 C2 119.8(8)
C4 C3 H3 120.1
C2 C3 H3 120.1
C3 C4 C5 119.4(7)
C3 C4 H4 120.3
C5 C4 H4 120.3
C6 C5 C4 121.0(7)
C6 C5 H5 119.5
C4 C5 H5 119.5
C5 C6 C1 119.4(7)
C5 C6 H6 120.3
C1 C6 H6 120.3
O1 C7 N1 124.8(7)
O1 C7 C8 122.0(7)
N1 C7 C8 113.1(6)
C7 C8 Cl2 111.5(5)
C7 C8 H8A 109.3
Cl2 C8 H8A 109.3
C7 C8 H8B 109.3
Cl2 C8 H8B 109.3
H8A C8 H8B 108.0
C7 N1 C1 124.4(6)
C7 N1 H1N 117.8
C1 N1 H1N 117.8

loop_
_geom_bond_atom_site_label_1
_geom_bond_atom_site_label_2
_geom_bond_distance
C1 C6 1.394(11)
C1 C2 1.396(11)
C1 N1 1.433(10)
C2 C3 1.386(11)
C2 Cl1 1.732(8)
C3 C4 1.384(11)
C3 H3 0.9500
C4 C5 1.400(11)
C4 H4 0.9500
C5 C6 1.386(11)
C5 H5 0.9500
C6 H6 0.9500
C7 O1 1.216(9)
C7 N1 1.337(10)
C7 C8 1.530(11)
C8 Cl2 1.759(8)
C8 H8A 0.9900
C8 H8B 0.9900
N1 H1N 0.8800

loop_
_geom_hbond_atom_site_label_D
_geom_hbond_atom_site_label_H
_geom_hbond_atom_site_label_A
_geom_hbond_site_symmetry_A
_geom_hbond_distance_DH
_geom_hbond_distance_HA
_geom_hbond_distance_DA
_geom_hbond_angle_DHA
N1 H1N O1 1_655 0.88 2.00 2.856(8) 165.1

loop_
_geom_torsion_atom_site_label_1
_geom_torsion_atom_site_label_2
_geom_torsion_atom_site_label_3
_geom_torsion_atom_site_label_4
_geom_torsion
C6 C1 C2 C3 0.3(11)
N1 C1 C2 C3 179.7(7)
C6 C1 C2 Cl1 -179.6(6)
N1 C1 C2 Cl1 -0.2(10)
C1 C2 C3 C4 1.0(12)
Cl1 C2 C3 C4 -179.2(6)
C2 C3 C4 C5 -2.0(12)
C3 C4 C5 C6 1.7(12)
C4 C5 C6 C1 -0.5(12)
C2 C1 C6 C5 -0.5(11)
N1 C1 C6 C5 -179.9(7)
O1 C7 C8 Cl2 -16.4(9)
N1 C7 C8 Cl2 163.7(5)
O1 C7 N1 C1 0.4(12)
C8 C7 N1 C1 -179.7(7)
C6 C1 N1 C7 -44.3(11)
C2 C1 N1 C7 136.3(8)

loop_
_cod_related_entry_id
_cod_related_entry_database
_cod_related_entry_code
1 ChemSpider 193115
